data_7057966
loop_
_publ_author_name
'Kumari, Kavita'
'Singh, Anoop S.'
'Manar, Krishna K.'
'Yadav, Chote Lal'
'Tiwari, Vinod K.'
'Drew, Michael G. B.'
'Singh, Nanhai'

_publ_section_title
;
 Catalytic activity of new heteroleptic [Cu(PPh3)2(\b-oxodithioester)]
 complexes: click derived triazolyl glycoconjugates
;
_journal_issue 3
_journal_name_full 'New Journal of Chemistry'
_journal_page_first 1166
_journal_paper_doi 10.1039/C8NJ05075A
_journal_volume 43
_journal_year 2019
_chemical_formula_sum 'C44 H37 Cu O P2 S3'
_chemical_formula_weight 803.39
_space_group_crystal_system monoclinic
_space_group_IT_number 14
_space_group_name_Hall '-P 2yn'
_space_group_name_H-M_alt 'P 1 21/n 1'
_symmetry_space_group_name_Hall '-P 2yn'
_symmetry_space_group_name_H-M 'P 1 21/n 1'
_atom_sites_solution_hydrogens geom
_audit_creation_method SHELXL-2016/6
_audit_update_record
;
2018-11-12 deposited with the CCDC.
2018-11-15 downloaded from the CCDC.
;
_cell_angle_alpha 90
_cell_angle_beta 99.327(4)
_cell_angle_gamma 90
_cell_formula_units_Z 4
_cell_length_a 9.0481(4)
_cell_length_b 18.9483(10)
_cell_length_c 23.0819(13)
_cell_measurement_reflns_used 21651
_cell_measurement_temperature 150(2)
_cell_measurement_theta_max 27.50
_cell_measurement_theta_min 3.35
_cell_volume 3905.0(4)
_computing_cell_refinement 'Crysalis, Oxford Diffraction'
_computing_data_collection 'Crysalis, Oxford Diffraction'
_computing_data_reduction 'Crysalis, Oxford Diffraction'
_computing_molecular_graphics PLATON(Spek,2004)
_computing_publication_material 'SHELXL, PLATON, WINGX (Ferrugia, 2012)'
_computing_structure_refinement 'SHELXL-2016/6 (Sheldrick, 2016)'
_computing_structure_solution 'SHELXS (Sheldrick, 2008)'
_diffrn_ambient_temperature 150(2)
_diffrn_measured_fraction_theta_full 0.974
_diffrn_measured_fraction_theta_max 0.969
_diffrn_measurement_device_type 'Oxford Diffaction X-Calibor System'
_diffrn_measurement_method '321 frames, counting time 10 s.'
_diffrn_radiation_monochromator graphite
_diffrn_radiation_source 'fine-focus sealed tube'
_diffrn_radiation_type MoK\a
_diffrn_radiation_wavelength 0.71073
_diffrn_reflns_av_R_equivalents 0.0560
_diffrn_reflns_av_unetI/netI 0.0796
_diffrn_reflns_Laue_measured_fraction_full 0.974
_diffrn_reflns_Laue_measured_fraction_max 0.969
_diffrn_reflns_limit_h_max 11
_diffrn_reflns_limit_h_min -7
_diffrn_reflns_limit_k_max 24
_diffrn_reflns_limit_k_min -22
_diffrn_reflns_limit_l_max 27
_diffrn_reflns_limit_l_min -29
_diffrn_reflns_number 21651
_diffrn_reflns_point_group_measured_fraction_full 0.974
_diffrn_reflns_point_group_measured_fraction_max 0.969
_diffrn_reflns_theta_full 25.242
_diffrn_reflns_theta_max 27.500
_diffrn_reflns_theta_min 3.689
_diffrn_standards_decay_% n/a
_diffrn_standards_interval_count n/a
_diffrn_standards_interval_time n/a
_exptl_absorpt_coefficient_mu 0.836
_exptl_absorpt_correction_T_max 1.000
_exptl_absorpt_correction_T_min 0.911
_exptl_absorpt_correction_type empirical
_exptl_absorpt_process_details 'ABSPACK, Oxford Diffraction Ltd'
_exptl_crystal_colour black
_exptl_crystal_density_diffrn 1.367
_exptl_crystal_density_method 'not measured'
_exptl_crystal_description plate
_exptl_crystal_F_000 1664
_exptl_crystal_size_max 0.21
_exptl_crystal_size_mid 0.19
_exptl_crystal_size_min 0.05
_refine_diff_density_max 0.536
_refine_diff_density_min -0.579
_refine_diff_density_rms 0.075
_refine_ls_extinction_method none
_refine_ls_goodness_of_fit_ref 1.027
_refine_ls_hydrogen_treatment constr
_refine_ls_matrix_type full
_refine_ls_number_parameters 461
_refine_ls_number_reflns 8680
_refine_ls_number_restraints 51
_refine_ls_restrained_S_all 1.029
_refine_ls_R_factor_all 0.0791
_refine_ls_R_factor_gt 0.0484
_refine_ls_shift/su_max 0.001
_refine_ls_shift/su_mean 0.000
_refine_ls_structure_factor_coef Fsqd
_refine_ls_weighting_details 'w=1/[\s^2^(Fo^2^)+(0.0344P)^2^] where P=(Fo^2^+2Fc^2^)/3'
_refine_ls_weighting_scheme calc
_refine_ls_wR_factor_gt 0.0925
_refine_ls_wR_factor_ref 0.1046
_reflns_Friedel_coverage 0.000
_reflns_number_gt 6137
_reflns_number_total 8680
_reflns_threshold_expression 'I > 2\s(I)'
_cod_data_source_file c8nj05075a2.cif
_cod_data_source_block 2
_cod_depositor_comments 'Adding full bibliography for 7057966--7057971.cif.'
_cod_database_code 7057966
_shelx_shelxl_version_number 2016/6
_shelx_space_group_comment
;
The symmetry employed for this shelxl refinement is uniquely defined
by the following loop, which should always be used as a source of
symmetry information in preference to the above space-group names.
They are only intended as comments.
;

loop_
_space_group_symop_operation_xyz
'x, y, z'
'-x+1/2, y+1/2, -z+1/2'
'-x, -y, -z'
'x-1/2, -y-1/2, z-1/2'

loop_
_atom_site_label
_atom_site_type_symbol
_atom_site_fract_x
_atom_site_fract_y
_atom_site_fract_z
_atom_site_U_iso_or_equiv
_atom_site_adp_type
_atom_site_occupancy
_atom_site_site_symmetry_order
_atom_site_calc_flag
_atom_site_refinement_flags_posn
_atom_site_refinement_flags_adp
_atom_site_refinement_flags_occupancy
_atom_site_disorder_assembly
_atom_site_disorder_group
Cu1 Cu 0.93315(3) 0.79131(2) 0.18526(2) 0.02074(10) Uani 1 1 d . . . . .
P1 P 1.01903(8) 0.69096(4) 0.14984(3) 0.02016(17) Uani 1 1 d . . . . .
P2 P 0.93102(7) 0.88218(4) 0.12175(3) 0.01853(17) Uani 1 1 d . . . . .
O11 O 1.05431(19) 0.82418(10) 0.26402(9) 0.0255(5) Uani 1 1 d . . . . .
C12 C 1.0063(3) 0.83562(15) 0.31127(13) 0.0206(6) Uani 1 1 d . . . . .
C13 C 0.8615(3) 0.82209(15) 0.32410(13) 0.0254(7) Uani 1 1 d . . . . .
H13 H 0.848415 0.832333 0.362341 0.030 Uiso 1 1 calc R U . . .
C14 C 0.7350(3) 0.79557(14) 0.28780(13) 0.0228(6) Uani 1 1 d . . . . .
S15 S 0.71178(8) 0.76955(4) 0.21715(4) 0.02787(19) Uani 1 1 d . . . . .
S16 S 0.58017(9) 0.79250(5) 0.32527(4) 0.0429(2) Uani 1 1 d . . . . .
C17 C 0.4293(3) 0.75833(18) 0.27301(15) 0.0364(8) Uani 1 1 d . . . . .
H17A H 0.415358 0.787528 0.238558 0.055 Uiso 1 1 calc R U . . .
H17B H 0.339125 0.758084 0.289920 0.055 Uiso 1 1 calc R U . . .
H17C H 0.452538 0.711065 0.262507 0.055 Uiso 1 1 calc R U . . .
C21 C 1.1150(3) 0.86916(15) 0.35897(13) 0.0249(6) Uani 1 1 d . . . . .
C31 C 1.1178(3) 0.69838(14) 0.08748(13) 0.0216(6) Uani 1 1 d . . . . .
C32 C 1.2441(3) 0.74198(15) 0.09430(14) 0.0261(7) Uani 1 1 d . . . . .
H32 H 1.277218 0.762981 0.130487 0.031 Uiso 1 1 calc R U . . .
C33 C 1.3205(3) 0.75433(16) 0.04800(15) 0.0333(8) Uani 1 1 d . . . . .
H33 H 1.403998 0.783647 0.053055 0.040 Uiso 1 1 calc R U . . .
C34 C 1.2723(4) 0.72302(18) -0.00562(16) 0.0392(9) Uani 1 1 d . . . . .
H34 H 1.322790 0.731568 -0.036956 0.047 Uiso 1 1 calc R U . . .
C35 C 1.1493(4) 0.67902(19) -0.01283(15) 0.0408(9) Uani 1 1 d . . . . .
H35 H 1.117524 0.657532 -0.048924 0.049 Uiso 1 1 calc R U . . .
C36 C 1.0733(3) 0.66682(17) 0.03337(14) 0.0321(7) Uani 1 1 d . . . . .
H36 H 0.990755 0.636886 0.028091 0.038 Uiso 1 1 calc R U . . .
C51 C 1.1480(3) 0.63955(15) 0.20175(13) 0.0229(6) Uani 1 1 d . . . . .
C56 C 1.2676(3) 0.60154(16) 0.18595(15) 0.0321(8) Uani 1 1 d . . . . .
H56 H 1.282102 0.601052 0.146977 0.038 Uiso 1 1 calc R U . . .
C55 C 1.3650(3) 0.56449(18) 0.22777(17) 0.0402(9) Uani 1 1 d . . . . .
H55 H 1.445006 0.539676 0.216978 0.048 Uiso 1 1 calc R U . . .
C54 C 1.3426(4) 0.56474(18) 0.28500(17) 0.0425(9) Uani 1 1 d . . . . .
H54 H 1.408445 0.540383 0.313162 0.051 Uiso 1 1 calc R U . . .
C53 C 1.2232(4) 0.60077(17) 0.30141(15) 0.0383(8) Uani 1 1 d . . . . .
H53 H 1.207433 0.599577 0.340222 0.046 Uiso 1 1 calc R U . . .
C52 C 1.1269(3) 0.63877(16) 0.25981(14) 0.0306(7) Uani 1 1 d . . . . .
H52 H 1.047836 0.663844 0.271028 0.037 Uiso 1 1 calc R U . . .
C41 C 0.8652(3) 0.62952(15) 0.12616(13) 0.0218(6) Uani 1 1 d . . . . .
C42 C 0.8751(3) 0.55796(16) 0.13668(14) 0.0305(7) Uani 1 1 d . . . . .
H42 H 0.965792 0.538537 0.154194 0.037 Uiso 1 1 calc R U . . .
C43 C 0.7510(4) 0.51435(18) 0.12142(16) 0.0414(9) Uani 1 1 d . . . . .
H43 H 0.758779 0.466112 0.128733 0.050 Uiso 1 1 calc R U . . .
C44 C 0.6159(4) 0.5432(2) 0.09529(16) 0.0439(9) Uani 1 1 d . . . . .
H44 H 0.532681 0.514310 0.085308 0.053 Uiso 1 1 calc R U . . .
C45 C 0.6043(3) 0.61379(19) 0.08411(15) 0.0384(9) Uani 1 1 d . . . . .
H45 H 0.513318 0.632758 0.066405 0.046 Uiso 1 1 calc R U . . .
C46 C 0.7275(3) 0.65735(17) 0.09903(13) 0.0297(7) Uani 1 1 d . . . . .
H46 H 0.718904 0.705412 0.091004 0.036 Uiso 1 1 calc R U . . .
C61 C 0.8423(3) 0.96506(14) 0.13908(13) 0.0189(6) Uani 1 1 d . . . . .
C62 C 0.7959(3) 0.97212(16) 0.19287(13) 0.0256(7) Uani 1 1 d . . . . .
H62 H 0.800662 0.933705 0.218181 0.031 Uiso 1 1 calc R U . . .
C63 C 0.7419(3) 1.03697(17) 0.20933(15) 0.0340(8) Uani 1 1 d . . . . .
H63 H 0.710088 1.041359 0.245501 0.041 Uiso 1 1 calc R U . . .
C64 C 0.7354(3) 1.09398(18) 0.17274(17) 0.0383(9) Uani 1 1 d . . . . .
H64 H 0.701707 1.137281 0.184366 0.046 Uiso 1 1 calc R U . . .
C65 C 0.7794(3) 1.08697(16) 0.11829(15) 0.0323(8) Uani 1 1 d . . . . .
H65 H 0.773161 1.125397 0.092946 0.039 Uiso 1 1 calc R U . . .
C66 C 0.8323(3) 1.02310(15) 0.10157(14) 0.0258(7) Uani 1 1 d . . . . .
H66 H 0.861523 1.018732 0.064930 0.031 Uiso 1 1 calc R U . . .
C71 C 1.1187(3) 0.91266(14) 0.11413(13) 0.0206(6) Uani 1 1 d . . . . .
C72 C 1.1537(3) 0.94767(16) 0.06528(14) 0.0278(7) Uani 1 1 d . . . . .
H72 H 1.080349 0.954304 0.032518 0.033 Uiso 1 1 calc R U . . .
C73 C 1.2981(3) 0.97287(17) 0.06517(15) 0.0341(8) Uani 1 1 d . . . . .
H73 H 1.320777 0.996612 0.032459 0.041 Uiso 1 1 calc R U . . .
C74 C 1.4078(3) 0.96276(16) 0.11344(15) 0.0327(8) Uani 1 1 d . . . . .
H74 H 1.504066 0.979866 0.113265 0.039 Uiso 1 1 calc R U . . .
C75 C 1.3750(3) 0.92755(16) 0.16158(15) 0.0299(7) Uani 1 1 d . . . . .
H75 H 1.449419 0.920406 0.193870 0.036 Uiso 1 1 calc R U . . .
C76 C 1.2311(3) 0.90243(15) 0.16248(14) 0.0254(7) Uani 1 1 d . . . . .
H76 H 1.209567 0.878719 0.195398 0.031 Uiso 1 1 calc R U . . .
C81 C 0.8369(3) 0.86171(14) 0.04746(13) 0.0213(6) Uani 1 1 d . . . . .
C82 C 0.9107(3) 0.82981(17) 0.00610(14) 0.0335(8) Uani 1 1 d . . . . .
H82 H 1.013949 0.823474 0.014252 0.040 Uiso 1 1 calc R U . . .
C83 C 0.8321(4) 0.80744(19) -0.04698(15) 0.0456(9) Uani 1 1 d . . . . .
H83 H 0.883114 0.786698 -0.074467 0.055 Uiso 1 1 calc R U . . .
C84 C 0.6782(4) 0.81554(18) -0.05979(16) 0.0425(9) Uani 1 1 d . . . . .
H84 H 0.625667 0.800082 -0.095523 0.051 Uiso 1 1 calc R U . . .
C85 C 0.6043(3) 0.84657(18) -0.01920(15) 0.0373(8) Uani 1 1 d . . . . .
H85 H 0.500942 0.852349 -0.027557 0.045 Uiso 1 1 calc R U . . .
C86 C 0.6816(3) 0.86938(16) 0.03406(14) 0.0294(7) Uani 1 1 d . . . . .
H86 H 0.629705 0.890072 0.061277 0.035 Uiso 1 1 calc R U . . .
S22A S 1.09040(12) 0.87412(6) 0.42896(5) 0.0347(3) Uani 0.6 1 d . . P A 1
C23A C 1.2414(3) 0.92016(17) 0.44853(15) 0.0344(7) Uani 1 1 d . . . . .
H23A H 1.268771 0.936541 0.486747 0.041 Uiso 0.6 1 calc R U P A 1
H23B H 1.268771 0.936541 0.486747 0.041 Uiso 0.4 1 calc R U P A 2
C24A C 1.3246(4) 0.93334(18) 0.40675(15) 0.0400(8) Uani 1 1 d . . . . .
H24A H 1.412349 0.959616 0.414800 0.048 Uiso 0.6 1 calc R U P A 1
H24B H 1.412349 0.959616 0.414800 0.048 Uiso 0.4 1 calc R U P A 2
C25A C 1.26868(16) 0.90274(9) 0.34337(7) 0.0420(4) Uani 0.6 1 d . . P A 1
H25A H 1.309715 0.903660 0.308955 0.050 Uiso 0.6 1 calc R U P A 1
C22A C 1.09040(12) 0.87412(6) 0.42896(5) 0.0347(3) Uani 0.4 1 d . . P A 2
H22A H 1.017219 0.856872 0.449246 0.042 Uiso 0.4 1 calc R U P A 2
S25A S 1.26868(16) 0.90274(9) 0.34337(7) 0.0420(4) Uani 0.4 1 d . . P A 2

loop_
_atom_site_aniso_label
_atom_site_aniso_U_11
_atom_site_aniso_U_22
_atom_site_aniso_U_33
_atom_site_aniso_U_23
_atom_site_aniso_U_13
_atom_site_aniso_U_12
Cu1 0.02163(17) 0.0227(2) 0.0184(2) 0.00066(15) 0.00483(14) -0.00093(14)
P1 0.0200(3) 0.0219(4) 0.0183(4) 0.0007(3) 0.0021(3) 0.0004(3)
P2 0.0173(3) 0.0205(4) 0.0179(4) 0.0011(3) 0.0032(3) -0.0002(3)
O11 0.0211(10) 0.0353(13) 0.0205(12) -0.0005(9) 0.0049(9) -0.0036(8)
C12 0.0232(14) 0.0213(16) 0.0171(17) 0.0037(12) 0.0024(12) 0.0020(11)
C13 0.0271(15) 0.0324(18) 0.0183(17) -0.0031(13) 0.0085(13) -0.0029(12)
C14 0.0234(14) 0.0203(16) 0.0253(18) -0.0011(12) 0.0059(13) -0.0002(11)
S15 0.0232(4) 0.0388(5) 0.0224(4) -0.0042(3) 0.0060(3) -0.0079(3)
S16 0.0284(4) 0.0709(7) 0.0325(6) -0.0171(5) 0.0147(4) -0.0185(4)
C17 0.0247(15) 0.046(2) 0.040(2) -0.0050(16) 0.0101(15) -0.0115(14)
C21 0.0254(12) 0.0194(15) 0.0276(12) 0.0006(11) -0.0026(11) 0.0051(10)
C31 0.0247(14) 0.0206(16) 0.0200(17) 0.0016(12) 0.0049(12) 0.0036(11)
C32 0.0259(14) 0.0250(17) 0.0277(19) -0.0012(13) 0.0052(13) -0.0002(12)
C33 0.0289(16) 0.0297(19) 0.044(2) 0.0001(16) 0.0139(16) 0.0014(13)
C34 0.0440(19) 0.041(2) 0.039(2) 0.0042(17) 0.0257(17) 0.0052(16)
C35 0.052(2) 0.045(2) 0.027(2) -0.0075(16) 0.0117(17) -0.0012(17)
C36 0.0365(17) 0.035(2) 0.0250(19) -0.0016(14) 0.0065(15) -0.0053(14)
C51 0.0232(14) 0.0207(16) 0.0228(18) 0.0022(12) -0.0019(13) -0.0017(11)
C56 0.0313(16) 0.0283(19) 0.035(2) 0.0020(14) -0.0009(15) 0.0050(13)
C55 0.0305(17) 0.037(2) 0.049(3) 0.0072(17) -0.0052(17) 0.0084(14)
C54 0.0410(19) 0.029(2) 0.050(3) 0.0168(17) -0.0153(18) 0.0009(15)
C53 0.050(2) 0.035(2) 0.027(2) 0.0109(15) -0.0032(17) -0.0090(16)
C52 0.0305(16) 0.0311(19) 0.029(2) 0.0051(14) 0.0016(14) -0.0033(13)
C41 0.0217(14) 0.0258(17) 0.0189(17) -0.0047(12) 0.0055(12) 0.0003(11)
C42 0.0334(16) 0.0284(19) 0.0295(19) -0.0004(14) 0.0046(14) -0.0012(13)
C43 0.054(2) 0.025(2) 0.046(2) -0.0046(16) 0.0095(18) -0.0131(16)
C44 0.0344(18) 0.050(3) 0.048(2) -0.0128(19) 0.0070(17) -0.0187(16)
C45 0.0261(16) 0.049(2) 0.038(2) -0.0099(17) 0.0004(15) -0.0022(15)
C46 0.0287(15) 0.0322(19) 0.0276(19) -0.0042(14) 0.0027(14) 0.0011(13)
C61 0.0121(12) 0.0230(16) 0.0210(17) -0.0018(12) 0.0008(11) -0.0017(10)
C62 0.0208(14) 0.0292(18) 0.0262(18) 0.0002(13) 0.0019(13) -0.0020(12)
C63 0.0299(16) 0.040(2) 0.034(2) -0.0110(16) 0.0101(15) 0.0023(14)
C64 0.0295(16) 0.029(2) 0.058(3) -0.0122(17) 0.0093(17) 0.0015(13)
C65 0.0278(15) 0.0244(18) 0.044(2) 0.0049(15) 0.0031(15) 0.0032(13)
C66 0.0231(14) 0.0255(17) 0.0292(19) -0.0004(13) 0.0055(13) -0.0013(12)
C71 0.0186(13) 0.0194(16) 0.0242(17) -0.0010(12) 0.0043(12) 0.0018(11)
C72 0.0231(14) 0.0357(19) 0.0251(18) 0.0070(14) 0.0051(13) 0.0020(12)
C73 0.0302(16) 0.035(2) 0.040(2) 0.0099(15) 0.0157(16) -0.0029(13)
C74 0.0181(14) 0.033(2) 0.047(2) -0.0037(16) 0.0072(15) -0.0045(12)
C75 0.0206(14) 0.0342(19) 0.033(2) -0.0027(15) -0.0022(14) -0.0014(12)
C76 0.0249(14) 0.0254(17) 0.0261(18) -0.0010(13) 0.0044(13) 0.0002(12)
C81 0.0253(14) 0.0174(15) 0.0204(17) 0.0026(12) 0.0016(12) -0.0021(11)
C82 0.0352(17) 0.040(2) 0.0241(19) -0.0023(15) 0.0022(15) 0.0052(14)
C83 0.063(2) 0.052(3) 0.021(2) -0.0044(16) 0.0037(18) 0.0092(18)
C84 0.058(2) 0.036(2) 0.027(2) -0.0007(16) -0.0120(18) -0.0110(17)
C85 0.0318(17) 0.041(2) 0.035(2) 0.0046(16) -0.0064(16) -0.0159(14)
C86 0.0267(15) 0.0324(19) 0.0289(19) -0.0016(14) 0.0034(14) -0.0099(13)
S22A 0.0345(6) 0.0357(7) 0.0312(7) -0.0071(5) -0.0030(5) 0.0009(5)
C23A 0.0354(14) 0.0341(18) 0.0306(15) -0.0002(13) -0.0037(12) -0.0005(11)
C24A 0.0365(15) 0.045(2) 0.0356(15) 0.0008(13) -0.0035(12) -0.0122(13)
C25A 0.0367(8) 0.0488(11) 0.0357(9) 0.0010(7) -0.0086(7) -0.0108(7)
C22A 0.0345(6) 0.0357(7) 0.0312(7) -0.0071(5) -0.0030(5) 0.0009(5)
S25A 0.0367(8) 0.0488(11) 0.0357(9) 0.0010(7) -0.0086(7) -0.0108(7)

loop_
_atom_type_symbol
_atom_type_description
_atom_type_scat_dispersion_real
_atom_type_scat_dispersion_imag
_atom_type_scat_source
C C 0.0033 0.0016 'International Tables Vol C Tables 4.2.6.8 and 6.1.1.4'
H H 0.0000 0.0000 'International Tables Vol C Tables 4.2.6.8 and 6.1.1.4'
Cu Cu 0.3201 1.2651 'International Tables Vol C Tables 4.2.6.8 and 6.1.1.4'
O O 0.0106 0.0060 'International Tables Vol C Tables 4.2.6.8 and 6.1.1.4'
P P 0.1023 0.0942 'International Tables Vol C Tables 4.2.6.8 and 6.1.1.4'
S S 0.1246 0.1234 'International Tables Vol C Tables 4.2.6.8 and 6.1.1.4'

loop_
_geom_angle_atom_site_label_1
_geom_angle_atom_site_label_2
_geom_angle_atom_site_label_3
_geom_angle
O11 Cu1 P1 114.14(6)
O11 Cu1 P2 106.82(6)
P1 Cu1 P2 111.99(3)
O11 Cu1 S15 98.01(6)
P1 Cu1 S15 109.67(3)
P2 Cu1 S15 115.57(3)
C51 P1 C31 102.61(13)
C51 P1 C41 103.43(13)
C31 P1 C41 105.09(13)
C51 P1 Cu1 115.81(10)
C31 P1 Cu1 117.62(9)
C41 P1 Cu1 110.77(9)
C81 P2 C71 105.99(13)
C81 P2 C61 103.41(12)
C71 P2 C61 101.32(12)
C81 P2 Cu1 113.61(9)
C71 P2 Cu1 113.12(9)
C61 P2 Cu1 117.93(10)
C12 O11 Cu1 127.49(17)
O11 C12 C13 127.8(3)
O11 C12 C21 115.8(2)
C13 C12 C21 116.4(3)
C14 C13 C12 129.6(3)
C14 C13 H13 115.2
C12 C13 H13 115.2
C13 C14 S15 130.3(2)
C13 C14 S16 110.9(2)
S15 C14 S16 118.77(16)
C14 S15 Cu1 106.35(10)
C14 S16 C17 105.14(14)
S16 C17 H17A 109.5
S16 C17 H17B 109.5
H17A C17 H17B 109.5
S16 C17 H17C 109.5
H17A C17 H17C 109.5
H17B C17 H17C 109.5
C12 C21 S25A 119.3(2)
C12 C21 C25A 119.3(2)
C12 C21 S22A 124.2(2)
C25A C21 S22A 116.51(18)
C12 C21 C22A 124.2(2)
S25A C21 C22A 116.51(18)
C36 C31 C32 118.0(3)
C36 C31 P1 124.9(2)
C32 C31 P1 117.0(2)
C33 C32 C31 121.0(3)
C33 C32 H32 119.5
C31 C32 H32 119.5
C34 C33 C32 119.7(3)
C34 C33 H33 120.1
C32 C33 H33 120.1
C33 C34 C35 120.0(3)
C33 C34 H34 120.0
C35 C34 H34 120.0
C36 C35 C34 120.1(3)
C36 C35 H35 119.9
C34 C35 H35 119.9
C35 C36 C31 121.1(3)
C35 C36 H36 119.4
C31 C36 H36 119.4
C52 C51 C56 118.8(3)
C52 C51 P1 118.1(2)
C56 C51 P1 123.2(2)
C55 C56 C51 120.7(3)
C55 C56 H56 119.6
C51 C56 H56 119.6
C54 C55 C56 119.5(3)
C54 C55 H55 120.2
C56 C55 H55 120.2
C55 C54 C53 120.7(3)
C55 C54 H54 119.6
C53 C54 H54 119.6
C54 C53 C52 119.8(3)
C54 C53 H53 120.1
C52 C53 H53 120.1
C51 C52 C53 120.4(3)
C51 C52 H52 119.8
C53 C52 H52 119.8
C42 C41 C46 118.4(3)
C42 C41 P1 123.3(2)
C46 C41 P1 118.1(2)
C41 C42 C43 120.9(3)
C41 C42 H42 119.6
C43 C42 H42 119.6
C44 C43 C42 119.6(3)
C44 C43 H43 120.2
C42 C43 H43 120.2
C45 C44 C43 120.4(3)
C45 C44 H44 119.8
C43 C44 H44 119.8
C44 C45 C46 120.2(3)
C44 C45 H45 119.9
C46 C45 H45 119.9
C45 C46 C41 120.5(3)
C45 C46 H46 119.8
C41 C46 H46 119.8
C62 C61 C66 118.9(3)
C62 C61 P2 119.1(2)
C66 C61 P2 121.8(2)
C61 C62 C63 120.0(3)
C61 C62 H62 120.0
C63 C62 H62 120.0
C64 C63 C62 120.6(3)
C64 C63 H63 119.7
C62 C63 H63 119.7
C63 C64 C65 119.7(3)
C63 C64 H64 120.2
C65 C64 H64 120.2
C66 C65 C64 120.1(3)
C66 C65 H65 119.9
C64 C65 H65 119.9
C65 C66 C61 120.6(3)
C65 C66 H66 119.7
C61 C66 H66 119.7
C72 C71 C76 118.9(2)
C72 C71 P2 124.5(2)
C76 C71 P2 116.5(2)
C71 C72 C73 120.2(3)
C71 C72 H72 119.9
C73 C72 H72 119.9
C74 C73 C72 120.2(3)
C74 C73 H73 119.9
C72 C73 H73 119.9
C75 C74 C73 120.0(3)
C75 C74 H74 120.0
C73 C74 H74 120.0
C74 C75 C76 120.4(3)
C74 C75 H75 119.8
C76 C75 H75 119.8
C75 C76 C71 120.2(3)
C75 C76 H76 119.9
C71 C76 H76 119.9
C82 C81 C86 118.1(3)
C82 C81 P2 122.3(2)
C86 C81 P2 119.0(2)
C83 C82 C81 120.5(3)
C83 C82 H82 119.7
C81 C82 H82 119.7
C82 C83 C84 120.8(3)
C82 C83 H83 119.6
C84 C83 H83 119.6
C85 C84 C83 119.2(3)
C85 C84 H84 120.4
C83 C84 H84 120.4
C84 C85 C86 120.7(3)
C84 C85 H85 119.7
C86 C85 H85 119.7
C85 C86 C81 120.7(3)
C85 C86 H86 119.6
C81 C86 H86 119.6
C23A S22A C21 93.52(17)
C24A C23A C22A 116.5(3)
C24A C23A S22A 116.5(3)
C24A C23A H23A 121.8
S22A C23A H23A 121.8
C24A C23A H23B 121.8
C22A C23A H23B 121.8
C23A C24A S25A 117.7(3)
C23A C24A C25A 117.7(3)
C23A C24A H24A 121.1
C25A C24A H24A 121.1
C23A C24A H24B 121.1
S25A C24A H24B 121.1
C24A C25A C21 95.51(19)
C24A C25A H25A 132.2
C21 C25A H25A 132.2
C23A C22A C21 93.52(17)
C23A C22A H22A 133.2
C21 C22A H22A 133.2
C24A S25A C21 95.51(19)

loop_
_geom_bond_atom_site_label_1
_geom_bond_atom_site_label_2
_geom_bond_distance
Cu1 O11 2.061(2)
Cu1 P1 2.2569(8)
Cu1 P2 2.2593(8)
Cu1 S15 2.2807(8)
P1 C51 1.814(3)
P1 C31 1.819(3)
P1 C41 1.829(3)
P2 C81 1.828(3)
P2 C71 1.829(3)
P2 C61 1.837(3)
O11 C12 1.256(3)
C12 C13 1.413(4)
C12 C21 1.494(4)
C13 C14 1.398(4)
C13 H13 0.9300
C14 S15 1.684(3)
C14 S16 1.762(3)
S16 C17 1.790(3)
C17 H17A 0.9600
C17 H17B 0.9600
C17 H17C 0.9600
C21 S25A 1.622(3)
C21 C25A 1.622(3)
C21 S22A 1.669(3)
C21 C22A 1.669(3)
C31 C36 1.384(4)
C31 C32 1.398(4)
C32 C33 1.383(4)
C32 H32 0.9300
C33 C34 1.378(5)
C33 H33 0.9300
C34 C35 1.379(4)
C34 H34 0.9300
C35 C36 1.379(4)
C35 H35 0.9300
C36 H36 0.9300
C51 C52 1.384(4)
C51 C56 1.397(4)
C56 C55 1.388(4)
C56 H56 0.9300
C55 C54 1.369(5)
C55 H55 0.9300
C54 C53 1.381(5)
C54 H54 0.9300
C53 C52 1.389(4)
C53 H53 0.9300
C52 H52 0.9300
C41 C42 1.378(4)
C41 C46 1.404(4)
C42 C43 1.393(4)
C42 H42 0.9300
C43 C44 1.385(5)
C43 H43 0.9300
C44 C45 1.362(5)
C44 H44 0.9300
C45 C46 1.385(4)
C45 H45 0.9300
C46 H46 0.9300
C61 C62 1.380(4)
C61 C66 1.393(4)
C62 C63 1.398(4)
C62 H62 0.9300
C63 C64 1.367(5)
C63 H63 0.9300
C64 C65 1.384(5)
C64 H64 0.9300
C65 C66 1.379(4)
C65 H65 0.9300
C66 H66 0.9300
C71 C72 1.388(4)
C71 C76 1.396(4)
C72 C73 1.392(4)
C72 H72 0.9300
C73 C74 1.380(4)
C73 H73 0.9300
C74 C75 1.369(4)
C74 H74 0.9300
C75 C76 1.389(4)
C75 H75 0.9300
C76 H76 0.9300
C81 C82 1.389(4)
C81 C86 1.396(4)
C82 C83 1.380(4)
C82 H82 0.9300
C83 C84 1.385(5)
C83 H83 0.9300
C84 C85 1.369(5)
C84 H84 0.9300
C85 C86 1.382(4)
C85 H85 0.9300
C86 H86 0.9300
S22A C23A 1.622(3)
C23A C24A 1.340(4)
C23A C22A 1.622(3)
C23A H23A 0.9300
C23A H23B 0.9300
C24A S25A 1.579(4)
C24A C25A 1.579(4)
C24A H24A 0.9300
C24A H24B 0.9300
C25A H25A 0.9300
C22A H22A 0.9300

loop_
_geom_torsion_atom_site_label_1
_geom_torsion_atom_site_label_2
_geom_torsion_atom_site_label_3
_geom_torsion_atom_site_label_4
_geom_torsion
Cu1 O11 C12 C13 7.1(4)
Cu1 O11 C12 C21 -171.35(17)
O11 C12 C13 C14 -2.7(5)
C21 C12 C13 C14 175.7(3)
C12 C13 C14 S15 1.1(5)
C12 C13 C14 S16 -177.5(3)
C13 C14 S15 Cu1 -3.2(3)
S16 C14 S15 Cu1 175.30(13)
C13 C14 S16 C17 179.6(2)
S15 C14 S16 C17 0.8(2)
O11 C12 C21 S25A 12.7(4)
C13 C12 C21 S25A -166.0(2)
O11 C12 C21 C25A 12.7(4)
C13 C12 C21 C25A -166.0(2)
O11 C12 C21 S22A -166.7(2)
C13 C12 C21 S22A 14.7(4)
O11 C12 C21 C22A -166.7(2)
C13 C12 C21 C22A 14.7(4)
C51 P1 C31 C36 112.1(3)
C41 P1 C31 C36 4.2(3)
Cu1 P1 C31 C36 -119.6(2)
C51 P1 C31 C32 -71.0(2)
C41 P1 C31 C32 -178.9(2)
Cu1 P1 C31 C32 57.3(2)
C36 C31 C32 C33 1.3(4)
P1 C31 C32 C33 -175.8(2)
C31 C32 C33 C34 -0.4(5)
C32 C33 C34 C35 -0.6(5)
C33 C34 C35 C36 0.7(5)
C34 C35 C36 C31 0.3(5)
C32 C31 C36 C35 -1.2(4)
P1 C31 C36 C35 175.6(2)
C31 P1 C51 C52 163.8(2)
C41 P1 C51 C52 -87.1(2)
Cu1 P1 C51 C52 34.3(3)
C31 P1 C51 C56 -15.5(3)
C41 P1 C51 C56 93.6(3)
Cu1 P1 C51 C56 -145.0(2)
C52 C51 C56 C55 -0.9(4)
P1 C51 C56 C55 178.4(2)
C51 C56 C55 C54 0.6(5)
C56 C55 C54 C53 0.7(5)
C55 C54 C53 C52 -1.7(5)
C56 C51 C52 C53 -0.1(4)
P1 C51 C52 C53 -179.4(2)
C54 C53 C52 C51 1.4(5)
C51 P1 C41 C42 -14.0(3)
C31 P1 C41 C42 93.3(3)
Cu1 P1 C41 C42 -138.7(2)
C51 P1 C41 C46 162.1(2)
C31 P1 C41 C46 -90.6(2)
Cu1 P1 C41 C46 37.4(3)
C46 C41 C42 C43 -0.8(5)
P1 C41 C42 C43 175.3(3)
C41 C42 C43 C44 0.1(5)
C42 C43 C44 C45 0.5(5)
C43 C44 C45 C46 -0.3(5)
C44 C45 C46 C41 -0.5(5)
C42 C41 C46 C45 1.0(5)
P1 C41 C46 C45 -175.3(2)
C81 P2 C61 C62 133.8(2)
C71 P2 C61 C62 -116.5(2)
Cu1 P2 C61 C62 7.5(2)
C81 P2 C61 C66 -51.9(2)
C71 P2 C61 C66 57.8(2)
Cu1 P2 C61 C66 -178.19(18)
C66 C61 C62 C63 -0.9(4)
P2 C61 C62 C63 173.6(2)
C61 C62 C63 C64 -0.5(4)
C62 C63 C64 C65 1.6(5)
C63 C64 C65 C66 -1.3(4)
C64 C65 C66 C61 0.0(4)
C62 C61 C66 C65 1.1(4)
P2 C61 C66 C65 -173.2(2)
C81 P2 C71 C72 30.4(3)
C61 P2 C71 C72 -77.3(3)
Cu1 P2 C71 C72 155.5(2)
C81 P2 C71 C76 -152.9(2)
C61 P2 C71 C76 99.5(2)
Cu1 P2 C71 C76 -27.7(2)
C76 C71 C72 C73 -0.9(4)
P2 C71 C72 C73 175.8(2)
C71 C72 C73 C74 0.5(5)
C72 C73 C74 C75 0.3(5)
C73 C74 C75 C76 -0.7(5)
C74 C75 C76 C71 0.2(5)
C72 C71 C76 C75 0.5(4)
P2 C71 C76 C75 -176.4(2)
C71 P2 C81 C82 38.8(3)
C61 P2 C81 C82 145.0(3)
Cu1 P2 C81 C82 -86.0(3)
C71 P2 C81 C86 -150.1(2)
C61 P2 C81 C86 -43.9(2)
Cu1 P2 C81 C86 85.1(2)
C86 C81 C82 C83 0.9(5)
P2 C81 C82 C83 172.1(3)
C81 C82 C83 C84 -0.8(5)
C82 C83 C84 C85 0.4(5)
C83 C84 C85 C86 -0.3(5)
C84 C85 C86 C81 0.4(5)
C82 C81 C86 C85 -0.8(4)
P2 C81 C86 C85 -172.2(2)
C12 C21 S22A C23A -176.1(2)
C25A C21 S22A C23A 4.6(2)
C21 S22A C23A C24A -2.5(3)
C22A C23A C24A S25A -0.3(4)
S22A C23A C24A C25A -0.3(4)
C23A C24A C25A C21 3.0(3)
C12 C21 C25A C24A 175.8(2)
S22A C21 C25A C24A -4.8(2)
C24A C23A C22A C21 -2.5(3)
C12 C21 C22A C23A -176.1(2)
S25A C21 C22A C23A 4.6(2)
C23A C24A S25A C21 3.0(3)
C12 C21 S25A C24A 175.8(2)
C22A C21 S25A C24A -4.8(2)
